data_4123499
loop_
_publ_author_name
'Wang, Timothy C.'
'Bury, Wojciech'
'G\'omez-Gualdr\'on, Diego A'
'Vermeulen, Nicolaas A.'
'Mondloch, Joseph E.'
'Deria, Pravas'
'Zhang, Kainan'
'Moghadam, Peyman Z.'
'Sarjeant, Amy A.'
'Snurr, Randall Q.'
'Stoddart, J. Fraser'
'Hupp, Joseph T.'
'Farha, Omar K.'

_publ_section_title
;
 Ultrahigh Surface Area Zirconium MOFs and Insights into the Applicability
 of the BET Theory.
;
_journal_issue 10
_journal_name_full 'Journal of the American Chemical Society'
_journal_page_first 3585
_journal_page_last 3591
_journal_paper_doi 10.1021/ja512973b
_journal_volume 137
_journal_year 2015
_chemical_formula_moiety 'C228 H162 O32 Zr6'
_chemical_formula_sum 'C228 H162 O32 Zr6'
_chemical_formula_weight 3960.89
_chemical_name_systematic
;
 ?
;
_space_group_crystal_system cubic
_space_group_IT_number 221
_space_group_name_Hall '-P 4 2 3'
_space_group_name_H-M_alt 'P m -3 m'
_symmetry_space_group_name_Hall '-P 4 2 3'
_symmetry_space_group_name_H-M 'P m -3 m'
_atom_sites_solution_hydrogens geom
_atom_sites_solution_primary direct
_audit_creation_date 2014-02-04
_audit_creation_method
;
Olex2 1.2
(compiled 2013.12.10 svn.r2850 for OlexSys, GUI svn.r4736)
;
_cell_angle_alpha 90
_cell_angle_beta 90
_cell_angle_gamma 90
_cell_formula_units_Z 1
_cell_length_a 24.3050(9)
_cell_length_b 24.3050(9)
_cell_length_c 24.3050(9)
_cell_measurement_reflns_used 9876
_cell_measurement_temperature 100(2)
_cell_measurement_theta_max 67.467
_cell_measurement_theta_min 2.571
_cell_volume 14357.8(9)
_computing_cell_refinement 'SAINT V7.23A (Bruker, 2005)'
_computing_data_collection 'APEX2 V2.1-4 (Bruker, 2007)'
_computing_data_reduction 'Bruker SAINT'
_computing_molecular_graphics 'Olex2 (Dolomanov et al., 2009)'
_computing_publication_material 'Olex2 (Dolomanov et al., 2009)'
_computing_structure_refinement 'ShelXL (Sheldrick, 2008)'
_computing_structure_solution 'ShelXS (Sheldrick, 2008)'
_diffrn_ambient_temperature 100(2)
_diffrn_detector_area_resol_mean 8
_diffrn_measured_fraction_theta_full 0.997
_diffrn_measured_fraction_theta_max 0.994
_diffrn_measurement_device_type 'Bruker Kappa APEX CCD area detector'
_diffrn_measurement_method '\w and \f scans'
_diffrn_radiation_monochromator 'MX optics'
_diffrn_radiation_type CuK\a
_diffrn_radiation_wavelength 1.54178
_diffrn_reflns_av_R_equivalents 0.0382
_diffrn_reflns_av_unetI/netI 0.0094
_diffrn_reflns_Laue_measured_fraction_full 0.997
_diffrn_reflns_Laue_measured_fraction_max 0.994
_diffrn_reflns_limit_h_max 28
_diffrn_reflns_limit_h_min -28
_diffrn_reflns_limit_k_max 28
_diffrn_reflns_limit_k_min -28
_diffrn_reflns_limit_l_max 16
_diffrn_reflns_limit_l_min -29
_diffrn_reflns_number 93713
_diffrn_reflns_point_group_measured_fraction_full 0.997
_diffrn_reflns_point_group_measured_fraction_max 0.994
_diffrn_reflns_theta_full 67.679
_diffrn_reflns_theta_max 68.121
_diffrn_reflns_theta_min 1.818
_diffrn_source microsource
_exptl_absorpt_coefficient_mu 1.060
_exptl_absorpt_correction_T_max 0.7530
_exptl_absorpt_correction_T_min 0.6924
_exptl_absorpt_correction_type multi-scan
_exptl_absorpt_process_details
;
SADABS-2012/1 (Bruker,2012) was used for absorption correction.
wR2(int) was 0.0669 before and 0.0481 after correction.
The Ratio of minimum to maximum transmission is 0.9195.
The \l/2 correction factor is 0.0015.
;
_exptl_crystal_colour yellow
_exptl_crystal_colour_primary yellow
_exptl_crystal_density_diffrn 0.458
_exptl_crystal_description block
_exptl_crystal_F_000 2026
_exptl_crystal_size_max 0.114
_exptl_crystal_size_mid 0.111
_exptl_crystal_size_min 0.066
_refine_diff_density_max 2.689
_refine_diff_density_min -1.889
_refine_diff_density_rms 0.196
_refine_ls_extinction_method none
_refine_ls_goodness_of_fit_ref 2.104
_refine_ls_hydrogen_treatment constr
_refine_ls_matrix_type full
_refine_ls_number_parameters 186
_refine_ls_number_reflns 2599
_refine_ls_number_restraints 3708
_refine_ls_restrained_S_all 1.803
_refine_ls_R_factor_all 0.1249
_refine_ls_R_factor_gt 0.1183
_refine_ls_shift/su_max 0.009
_refine_ls_shift/su_mean 0.002
_refine_ls_structure_factor_coef Fsqd
_refine_ls_weighting_details 'w=1/[\s^2^(Fo^2^)+(0.2000P)^2^] where P=(Fo^2^+2Fc^2^)/3'
_refine_ls_weighting_scheme calc
_refine_ls_wR_factor_gt 0.3845
_refine_ls_wR_factor_ref 0.4034
_reflns_Friedel_coverage 0.000
_reflns_number_gt 2373
_reflns_number_total 2599
_reflns_threshold_expression 'I > 2\s(I)'
_cod_data_source_file ja512973b_si_002.cif
_cod_data_source_block n3287
_cod_depositor_comments 'Adding full bibliography for 4123497--4123500.cif.'
_cod_original_cell_volume 14357.8(16)
_cod_database_code 4123499
_shelxl_version_number 2013-4
_shelx_space_group_comment
;
The symmetry employed for this shelxl refinement is uniquely defined
by the following loop, which should always be used as a source of
symmetry information in preference to the above space-group names.
They are only intended as comments.
;
_shelx_estimated_absorpt_t_max 0.933
_shelx_estimated_absorpt_t_min 0.889
_olex2_refinement_description
;
1. Fixed Uiso
 At 1.2 times of:
  All C(H) groups
 At 1.5 times of:
  All C(H,H,H) groups
2. Restrained distances
 C3-C2 \\sim C7-C2 \\sim C7-C6 \\sim C6-C5 \\sim C5-C4 \\sim C4-C3 \\sim C8-C13
\\sim C13-C12 \\sim C12-C11 -
 C11-C10 \\sim C9-C10 \\sim C9-C8 \\sim C48-C47 \\sim C52-C47 \\sim C52-C51
\\sim C51-C50 \\sim C50-C49 -
 C49-C48 \\sim C58-C53 \\sim C58-C57 \\sim C57-C56 \\sim C56-C55 \\sim C55-C54
\\sim C54-C53 \\sim C33-C32
 \\sim C37-C32 \\sim C37-C36 \\sim C36-C35 \\sim C35-C34 \\sim C34-C33 \\sim
C39-C38 \\sim C40-C39 \\sim C41-
 C40 \\sim C42-C41 \\sim C43-C42 \\sim C43-C38 \\sim C18-C17 \\sim C19-C18
\\sim C20-C19 \\sim C21-C20 -
 C22-C21 \\sim C22-C17 \\sim C28-C23 \\sim C28-C27 \\sim C27-C26 \\sim C26-C25
\\sim C25-C24 \\sim C24-C23
 \\sim C74-C61 \\sim C74-C73 \\sim C73-C72 \\sim C72-C71 \\sim C71-C70 \\sim
C70-C69 \\sim C69-C68 \\sim C68-
 C67 \\sim C67-C66 \\sim C66-C65 \\sim C65-C64 \\sim C64-C63 \\sim C63-C62
\\sim C62-C61 \\sim C75-C62 -
 C75-C72 \\sim C76-C75 \\sim C76-C69 \\sim C76-C65
 with sigma of 0.02
 C2-C1 \\sim C8-C5 \\sim C61-C11 \\sim C53-C50 \\sim C73-C56 \\sim C38-C35
\\sim C68-C41 \\sim C23-C20 -
 C66-C26
 with sigma of 0.02
 C9-C14 \\sim C15-C12 \\sim C60-C58 \\sim C59-C55 \\sim C45-C43 \\sim C44-C40
\\sim C29-C25 \\sim C30-C28
 with sigma of 0.02
 C2-C5 \\sim C7-C4 \\sim C3-C6 \\sim C8-C11 \\sim C13-C10 \\sim C12-C9 \\sim
C47-C50 \\sim C52-C49 \\sim C51-
 C48 \\sim C53-C56 \\sim C58-C55 \\sim C57-C54 \\sim C32-C35 \\sim C37-C34
\\sim C36-C33 \\sim C38-C41 -
 C39-C42 \\sim C40-C43 \\sim C17-C20 \\sim C18-C21 \\sim C19-C22 \\sim C23-C26
\\sim C28-C25 \\sim C27-C24
 with sigma of 0.02
 C8-C12 \\sim C13-C11 \\sim C12-C10 \\sim C11-C9 \\sim C10-C8 \\sim C9-C13
 with sigma of 0.02
 C8-C14 \\sim C10-C14 \\sim C11-C15 \\sim C13-C15 \\sim C24-C29 \\sim C26-C29
\\sim C27-C30 \\sim C23-C30
 \\sim C38-C45 \\sim C42-C45 \\sim C41-C44 \\sim C39-C44 \\sim C53-C60 \\sim
C57-C60 \\sim C56-C59 \\sim C54-C59
 with sigma of 0.02
 O1_$1-C1 \\sim O1-C1
 with sigma of 0.02
 C67-C69 \\sim C68-C66 \\sim C65-C63 \\sim C64-C62 \\sim C61-C73 \\sim C74-C72
\\sim C75-C71 \\sim C70-C76
 with sigma of 0.02
 C67-C76 \\sim C68-C65 \\sim C69-C66 \\sim C75-C74 \\sim C73-C62 \\sim C72-C61
\\sim C72-C69 \\sim C71-C76
 \\sim C75-C70 \\sim C62-C65 \\sim C75-C64 \\sim C63-C76
 with sigma of 0.02
 C1-C3 \\sim C1-C7 \\sim C4-C8 \\sim C6-C8 \\sim C10-C61 \\sim C12-C61 \\sim
C29-C24 \\sim C20-C28 \\sim C25-
 C66 \\sim C27-C66 \\sim C34-C38 \\sim C36-C38 \\sim C40-C68 \\sim C42-C68
\\sim C49-C53 \\sim C51-C53 -
 C55-C73 \\sim C57-C73
 with sigma of 0.02
 C11-C62 \\sim C11-C74 \\sim C26-C65 \\sim C26-C67 \\sim C41-C67 \\sim C41-C69
\\sim C56-C72 \\sim C56-C74
 with sigma of 0.02
3. Restrained planarity
 C8, C13, C12, C11, C10, C9, C14, C15
 with sigma of 0.1
 C53, C58, C57, C56, C55, C54, C59, C60
 with sigma of 0.1
 C23, C28, C27, C26, C25, C24, C29, C30
 with sigma of 0.1
 C38, C39, C40, C41, C42, C43, C44, C45
 with sigma of 0.1
 C35, C38, C41, C68
 with sigma of 0.1
 C20, C23, C26, C66
 with sigma of 0.1
 C17, C18, C19, C20, C21, C22
 with sigma of 0.1
 C47, C48, C49, C50, C51, C52
 with sigma of 0.1
 C47, C48, C49, C50, C51, C52
 with sigma of 0.1
 C23, C24, C25, C26, C27, C28, C29, C30, C20
 with sigma of 0.1
 C47, C48, C49, C50, C51, C52, C53
 with sigma of 0.1
 C17, C18, C19, C20, C21, C22, C23, C24, C25, C26, C27, C28, C29, C30, C66
 with sigma of 0.1
4. Uiso/Uaniso restraints and constraints
Uanis(C73) \\sim Ueq, Uanis(C74) \\sim Ueq, Uanis(C61) \\sim Ueq, Uanis(C62)
\\sim Ueq, Uanis(C75) \\sim Ueq, Uanis(C72) \\sim Ueq, Uanis(C63) \\sim Ueq,
Uanis(C64) \\sim Ueq, Uanis(C65) \\sim Ueq, Uanis(C76) \\sim Ueq, Uanis(C69)
\\sim Ueq, Uanis(C70) \\sim Ueq, Uanis(C71) \\sim Ueq, Uanis(C66) \\sim Ueq,
Uanis(C67) \\sim Ueq, Uanis(C68) \\sim Ueq, Uanis(C56) \\sim Ueq, Uanis(C11)
\\sim Ueq, Uanis(C26) \\sim Ueq, Uanis(C41) \\sim Ueq, Uanis(C57) \\sim Ueq,
Uanis(C58) \\sim Ueq, Uanis(C53) \\sim Ueq, Uanis(C54) \\sim Ueq, Uanis(C55)
\\sim Ueq, Uanis(C10) \\sim Ueq, Uanis(C9) \\sim Ueq, Uanis(C8) \\sim Ueq,
Uanis(C13) \\sim Ueq, Uanis(C12) \\sim Ueq, Uanis(C25) \\sim Ueq, Uanis(C24)
\\sim Ueq, Uanis(C23) \\sim Ueq, Uanis(C28) \\sim Ueq, Uanis(C27) \\sim Ueq,
Uanis(C40) \\sim Ueq, Uanis(C39) \\sim Ueq, Uanis(C38) \\sim Ueq, Uanis(C43)
\\sim Ueq, Uanis(C42) \\sim Ueq, Uanis(C36) \\sim Ueq, Uanis(C35) \\sim Ueq,
Uanis(C34) \\sim Ueq, Uanis(C33) \\sim Ueq, Uanis(C32) \\sim Ueq, Uanis(C37)
\\sim Ueq, Uanis(C49) \\sim Ueq, Uanis(C48) \\sim Ueq, Uanis(C47) \\sim Ueq,
Uanis(C52) \\sim Ueq, Uanis(C51) \\sim Ueq, Uanis(C50) \\sim Ueq, Uanis(C3)
\\sim Ueq, Uanis(C2) \\sim Ueq, Uanis(C7) \\sim Ueq, Uanis(C6) \\sim Ueq,
Uanis(C5) \\sim Ueq, Uanis(C4) \\sim Ueq, Uanis(C17) \\sim Ueq, Uanis(C18)
\\sim Ueq, Uanis(C19) \\sim Ueq, Uanis(C20) \\sim Ueq, Uanis(C21) \\sim Ueq,
Uanis(C22) \\sim Ueq, Uanis(C1) \\sim Ueq, Uanis(C60) \\sim Ueq, Uanis(C59)
\\sim Ueq, Uanis(C14) \\sim Ueq, Uanis(C15) \\sim Ueq, Uanis(C29) \\sim Ueq,
Uanis(C30) \\sim Ueq, Uanis(C44) \\sim Ueq, Uanis(C45) \\sim Ueq: with sigma of
0.05 and sigma for terminal atoms of 0.1
Uanis(C73) = Uanis(C74) = Uanis(C61) = Uanis(C62) = Uanis(C75) = Uanis(C72) =
Uanis(C63) = Uanis(C64) = Uanis(C65) = Uanis(C76) = Uanis(C69) = Uanis(C70) =
Uanis(C71) = Uanis(C66) = Uanis(C67) = Uanis(C68) = Uanis(C56) = Uanis(C11) =
Uanis(C26) = Uanis(C41) = Uanis(C57) = Uanis(C58) = Uanis(C53) = Uanis(C54) =
Uanis(C55) = Uanis(C10) = Uanis(C9) = Uanis(C8) = Uanis(C13) = Uanis(C12) =
Uanis(C25) = Uanis(C24) = Uanis(C23) = Uanis(C28) = Uanis(C27) = Uanis(C40) =
Uanis(C39) = Uanis(C38) = Uanis(C43) = Uanis(C42) = Uanis(C36) = Uanis(C35) =
Uanis(C34) = Uanis(C33) = Uanis(C32) = Uanis(C37) = Uanis(C49) = Uanis(C48) =
Uanis(C47) = Uanis(C52) = Uanis(C51) = Uanis(C50) = Uanis(C3) = Uanis(C2) =
Uanis(C7) = Uanis(C6) = Uanis(C5) = Uanis(C4) = Uanis(C17) = Uanis(C18) =
Uanis(C19) = Uanis(C20) = Uanis(C21) = Uanis(C22) = Uanis(C1) = Uanis(C60) =
Uanis(C59) = Uanis(C14) = Uanis(C15) = Uanis(C29) = Uanis(C30) = Uanis(C44) =
Uanis(C45)
5. Others
 Fixed Sof: C2(0.0625) C3(0.0625) H3(0.0625) C4(0.0625) H4(0.0625) C5(0.0625)
 C6(0.0625) H6(0.0625) C7(0.0625) H7(0.0625) C8(0.0625) C9(0.0625) C10(0.0625)
 H10(0.0625) C11(0.0625) C12(0.0625) C13(0.0625) H13(0.0625) C14(0.0625)
 H14A(0.0625) H14B(0.0625) H14C(0.0625) C15(0.0625) H15A(0.0625) H15B(0.0625)
 H15C(0.0625) C17(0.0625) C18(0.0625) H18(0.0625) C19(0.0625) H19(0.0625)
 C20(0.0625) C21(0.0625) H21(0.0625) C22(0.0625) H22(0.0625) C23(0.0625)
 C24(0.0625) H24(0.0625) C25(0.0625) C26(0.0625) C27(0.0625) H27(0.0625)
 C28(0.0625) C29(0.0625) H29A(0.0625) H29B(0.0625) H29C(0.0625) C30(0.0625)
 H30A(0.0625) H30B(0.0625) H30C(0.0625) C32(0.0625) C33(0.0625) H33(0.0625)
 C34(0.0625) H34(0.0625) C35(0.0625) C36(0.0625) H36(0.0625) C37(0.0625)
 H37(0.0625) C38(0.0625) C39(0.0625) H39(0.0625) C40(0.0625) C41(0.0625)
 C42(0.0625) H42(0.0625) C43(0.0625) C44(0.0625) H44A(0.0625) H44B(0.0625)
 H44C(0.0625) C45(0.0625) H45A(0.0625) H45B(0.0625) H45C(0.0625) C47(0.0625)
 C48(0.0625) H48(0.0625) C49(0.0625) H49(0.0625) C50(0.0625) C51(0.0625)
 H51(0.0625) C52(0.0625) H52(0.0625) C53(0.0625) C54(0.0625) H54(0.0625)
 C55(0.0625) C56(0.0625) C57(0.0625) H57(0.0625) C58(0.0625) C59(0.0625)
 H59A(0.0625) H59B(0.0625) H59C(0.0625) C60(0.0625) H60A(0.0625) H60B(0.0625)
 H60C(0.0625) C61(0.0625) C62(0.0625) C63(0.0625) H63(0.0625) C64(0.0625)
 H64(0.0625) C65(0.0625) C66(0.0625) C67(0.0625) H67(0.0625) C68(0.0625)
 C69(0.0625) C70(0.0625) H70(0.0625) C71(0.0625) H71(0.0625) C72(0.0625)
 C73(0.0625) C74(0.0625) H74(0.0625) C75(0.0625) C76(0.0625)
 Fixed Y: C2(0.5) C3(0.5) C4(0.5) C5(0.5) C6(0.5) C7(0.5) C8(0.5) C11(0.5)
 C26(0.5) C32(0.5) C33(0.5) C34(0.5) C35(0.5) C36(0.5) C37(0.5) C38(0.5)
 C41(0.5) C47(0.5) C48(0.5) C49(0.5) C50(0.5) C51(0.5) C52(0.5) C53(0.5)
 C54(0.5) C55(0.5) C56(0.5) C57(0.5) C58(0.5) C59(0.5) C60(0.5) C61(0.5)
 C62(0.5) C63(0.5) C64(0.5) C65(0.5) C66(0.5) C67(0.5) C68(0.5) C69(0.5)
 C70(0.5) C71(0.5) C72(0.5) C73(0.5) C74(0.5) C75(0.5) C76(0.5)
6.a Me refined with riding coordinates:
 C14(H14A,H14B,H14C), C15(H15A,H15B,H15C), C29(H29A,H29B,H29C), C30(H30A,H30B,
 H30C), C44(H44A,H44B,H44C), C45(H45A,H45B,H45C), C59(H59A,H59B,H59C), C60(H60A,
 H60B,H60C)
6.b Aromatic/amide H refined with riding coordinates:
 C3(H3), C4(H4), C6(H6), C7(H7), C10(H10), C13(H13), C18(H18), C19(H19),
 C21(H21), C22(H22), C24(H24), C27(H27), C33(H33), C34(H34), C36(H36), C37(H37),
  C39(H39), C42(H42), C48(H48), C49(H49), C51(H51), C52(H52), C54(H54),
 C57(H57), C63(H63), C64(H64), C67(H67), C70(H70), C71(H71), C74(H74)
;
_smtbx_masks_special_details
;
The solvent masking procedure as implemented in Olex2 was used to remove the
electronic contribution of solvent molecules from the refinement.  As the exact
solvent content is not known, only the atoms used in the refinement model are
reported in the formula here.


Total solvent accessible volume / cell = 8027.3 Ang^3^ [55.9%]
Total electron count / cell = 1553.0
;

loop_
_space_group_symop_operation_xyz
'x, y, z'
'-x, -y, z'
'-x, y, -z'
'x, -y, -z'
'z, x, y'
'z, -x, -y'
'-z, -x, y'
'-z, x, -y'
'y, z, x'
'-y, z, -x'
'y, -z, -x'
'-y, -z, x'
'y, x, -z'
'-y, -x, -z'
'y, -x, z'
'-y, x, z'
'x, z, -y'
'-x, z, y'
'-x, -z, -y'
'x, -z, y'
'z, y, -x'
'z, -y, x'
'-z, y, x'
'-z, -y, -x'
'-x, -y, -z'
'x, y, -z'
'x, -y, z'
'-x, y, z'
'-z, -x, -y'
'-z, x, y'
'z, x, -y'
'z, -x, y'
'-y, -z, -x'
'y, -z, x'
'-y, z, x'
'y, z, -x'
'-y, -x, z'
'y, x, z'
'-y, x, -z'
'y, -x, -z'
'-x, -z, y'
'x, -z, -y'
'x, z, y'
'-x, z, -y'
'-z, -y, x'
'-z, y, -x'
'z, -y, -x'
'z, y, x'

loop_
_atom_site_label
_atom_site_type_symbol
_atom_site_fract_x
_atom_site_fract_y
_atom_site_fract_z
_atom_site_U_iso_or_equiv
_atom_site_adp_type
_atom_site_occupancy
_atom_site_site_symmetry_order
_atom_site_calc_flag
_atom_site_refinement_flags_posn
_atom_site_refinement_flags_adp
_atom_site_refinement_flags_occupancy
_atom_site_disorder_assembly
_atom_site_disorder_group
Zr1 Zr 0.39826(3) 0.5000 0.5000 0.0192(6) Uani 1 8 d S T P . .
O1 O 0.35487(14) 0.5000 0.42014(16) 0.0373(10) Uani 1 2 d S T P A .
O2 O 0.4496(2) 0.4496(2) 0.4496(2) 0.064(3) Uani 1 6 d S T P . .
C1 C 0.3705(3) 0.5000 0.3705(3) 0.080(2) Uani 1 4 d S TU P . .
C2 C 0.3292(8) 0.5000 0.3229(8) 0.080(2) Uani 0.0625 1 d S TU P A -1
C3 C 0.2733(7) 0.5000 0.3335(13) 0.080(2) Uani 0.0625 1 d S TU P A -1
H3 H 0.2606 0.5000 0.3704 0.096 Uiso 0.0625 1 calc RS T P A -1
C4 C 0.2358(12) 0.5000 0.2905(11) 0.080(2) Uani 0.0625 1 d S TU P A -1
H4 H 0.1975 0.5000 0.2981 0.096 Uiso 0.0625 1 calc RS T P A -1
C5 C 0.2541(11) 0.5000 0.2363(11) 0.080(2) Uani 0.0625 1 d S TU P A -1
C6 C 0.3097(12) 0.5000 0.2254(11) 0.080(2) Uani 0.0625 1 d S TU P A -1
H6 H 0.3223 0.5000 0.1884 0.096 Uiso 0.0625 1 calc RS T P A -1
C7 C 0.3475(13) 0.5000 0.2687(7) 0.080(2) Uani 0.0625 1 d S TU P A -1
H7 H 0.3858 0.5000 0.2611 0.096 Uiso 0.0625 1 calc RS T P A -1
C8 C 0.2114(13) 0.5000 0.1895(12) 0.080(2) Uani 0.0625 1 d S TU P A -1
C9 C 0.180(2) 0.4537(9) 0.1776(18) 0.080(2) Uani 0.0625 1 d . U P A -1
C10 C 0.1449(19) 0.4535(9) 0.1324(15) 0.080(2) Uani 0.0625 1 d . U P A -1
H10 H 0.1252 0.4210 0.1233 0.096 Uiso 0.0625 1 calc R . P A -1
C11 C 0.1387(10) 0.5000 0.1008(9) 0.080(2) Uani 0.0625 1 d S TU P A -1
C12 C 0.1654(14) 0.5485(5) 0.1165(12) 0.080(2) Uani 0.0625 1 d . U P A -1
C13 C 0.2025(13) 0.5480(5) 0.1595(13) 0.080(2) Uani 0.0625 1 d . U P A -1
H13 H 0.2222 0.5805 0.1687 0.096 Uiso 0.0625 1 calc R . P A -1
C14 C 0.190(2) 0.4005(9) 0.2093(18) 0.080(2) Uani 0.0625 1 d . U P A -1
H14A H 0.2217 0.4053 0.2340 0.120 Uiso 0.0625 1 calc R . P A -1
H14B H 0.1978 0.3706 0.1833 0.120 Uiso 0.0625 1 calc R . P A -1
H14C H 0.1574 0.3913 0.2310 0.120 Uiso 0.0625 1 calc R . P A -1
C15 C 0.152(2) 0.6018(8) 0.0863(19) 0.080(2) Uani 0.0625 1 d . U P A -1
H15A H 0.1809 0.6094 0.0591 0.120 Uiso 0.0625 1 calc R . P A -1
H15B H 0.1504 0.6322 0.1129 0.120 Uiso 0.0625 1 calc R . P A -1
H15C H 0.1166 0.5982 0.0677 0.120 Uiso 0.0625 1 calc R . P A -1
C17 C -0.331(2) 0.4701(19) 0.3246(19) 0.080(2) Uani 0.0625 1 d . U P A -1
C18 C -0.276(2) 0.478(2) 0.334(2) 0.080(2) Uani 0.0625 1 d . U P A -1
H18 H -0.2618 0.4802 0.3702 0.096 Uiso 0.0625 1 calc R . P A -1
C19 C -0.241(2) 0.483(2) 0.2891(16) 0.080(2) Uani 0.0625 1 d . U P A -1
H19 H -0.2031 0.4916 0.2950 0.096 Uiso 0.0625 1 calc R . P A -1
C20 C -0.2602(12) 0.4763(18) 0.2356(13) 0.080(2) Uani 0.0625 1 d . U P A -1
C21 C -0.3160(14) 0.469(2) 0.228(3) 0.080(2) Uani 0.0625 1 d . U P A -1
H21 H -0.3298 0.4655 0.1911 0.096 Uiso 0.0625 1 calc R . P A -1
C22 C -0.352(2) 0.467(3) 0.271(2) 0.080(2) Uani 0.0625 1 d . U P A -1
H22 H -0.3907 0.4643 0.2654 0.096 Uiso 0.0625 1 calc R . P A -1
C23 C -0.2256(10) 0.4832(14) 0.1831(9) 0.080(2) Uani 0.0625 1 d . U P A -1
C24 C -0.2483(10) 0.4801(18) 0.1305(10) 0.080(2) Uani 0.0625 1 d . U P A -1
H24 H -0.2864 0.4726 0.1262 0.096 Uiso 0.0625 1 calc R . P A -1
C25 C -0.2158(8) 0.4879(17) 0.0844(9) 0.080(2) Uani 0.0625 1 d . U P A -1
C26 C -0.1598(7) 0.5000 0.0909(8) 0.080(2) Uani 0.0625 1 d S TU P A -1
C27 C -0.1370(10) 0.502(2) 0.1424(8) 0.080(2) Uani 0.0625 1 d . U P A -1
H27 H -0.0988 0.5085 0.1467 0.096 Uiso 0.0625 1 calc R . P A -1
C28 C -0.1700(9) 0.4942(19) 0.1879(8) 0.080(2) Uani 0.0625 1 d . U P A -1
C29 C -0.2400(13) 0.484(3) 0.0269(10) 0.080(2) Uani 0.0625 1 d . U P A -1
H29A H -0.2534 0.4464 0.0205 0.120 Uiso 0.0625 1 calc R . P A -1
H29B H -0.2117 0.4929 -0.0003 0.120 Uiso 0.0625 1 calc R . P A -1
H29C H -0.2707 0.5098 0.0235 0.120 Uiso 0.0625 1 calc R . P A -1
C30 C -0.1443(14) 0.498(4) 0.2456(9) 0.080(2) Uani 0.0625 1 d . U P A -1
H30A H -0.1472 0.5353 0.2594 0.120 Uiso 0.0625 1 calc R . P A -1
H30B H -0.1055 0.4868 0.2436 0.120 Uiso 0.0625 1 calc R . P A -1
H30C H -0.1639 0.4726 0.2705 0.120 Uiso 0.0625 1 calc R . P A -1
C32 C -0.340(2) 0.5000 -0.329(2) 0.080(2) Uani 0.0625 1 d S TU P A -1
C33 C -0.284(3) 0.5000 -0.3388(15) 0.080(2) Uani 0.0625 1 d S TU P A -1
H33 H -0.2724 0.5000 -0.3760 0.096 Uiso 0.0625 1 calc RS T P A -1
C34 C -0.245(2) 0.5000 -0.2985(11) 0.080(2) Uani 0.0625 1 d S TU P A -1
H34 H -0.2070 0.5000 -0.3066 0.096 Uiso 0.0625 1 calc RS T P A -1
C35 C -0.2650(13) 0.5000 -0.2442(11) 0.080(2) Uani 0.0625 1 d S TU P A -1
C36 C -0.3205(12) 0.5000 -0.2304(18) 0.080(2) Uani 0.0625 1 d S TU P A -1
H36 H -0.3326 0.5000 -0.1932 0.096 Uiso 0.0625 1 calc RS T P A -1
C37 C -0.3566(17) 0.5000 -0.274(2) 0.080(2) Uani 0.0625 1 d S TU P A -1
H37 H -0.3949 0.5000 -0.2659 0.096 Uiso 0.0625 1 calc RS T P A -1
C38 C -0.2225(13) 0.5000 -0.1986(12) 0.080(2) Uani 0.0625 1 d S TU P A -1
C39 C -0.1915(17) 0.4529(8) -0.1901(14) 0.080(2) Uani 0.0625 1 d . U P A -1
H39 H -0.1969 0.4208 -0.2117 0.096 Uiso 0.0625 1 calc R . P A -1
C40 C -0.1522(15) 0.4551(8) -0.1485(11) 0.080(2) Uani 0.0625 1 d . U P A -1
C41 C -0.1474(10) 0.5000 -0.1156(8) 0.080(2) Uani 0.0625 1 d S TU P A -1
C42 C -0.1756(19) 0.5485(9) -0.1306(15) 0.080(2) Uani 0.0625 1 d . U P A -1
H42 H -0.1679 0.5816 -0.1114 0.096 Uiso 0.0625 1 calc R . P A -1
C43 C -0.2138(16) 0.5490(8) -0.1722(16) 0.080(2) Uani 0.0625 1 d . U P A -1
C44 C -0.117(2) 0.4037(12) -0.1388(18) 0.080(2) Uani 0.0625 1 d . U P A -1
H44A H -0.1404 0.3720 -0.1314 0.120 Uiso 0.0625 1 calc R . P A -1
H44B H -0.0923 0.4100 -0.1072 0.120 Uiso 0.0625 1 calc R . P A -1
H44C H -0.0943 0.3964 -0.1716 0.120 Uiso 0.0625 1 calc R . P A -1
C45 C -0.254(2) 0.5968(13) -0.179(2) 0.080(2) Uani 0.0625 1 d . U P A -1
H45A H -0.2511 0.6213 -0.1468 0.120 Uiso 0.0625 1 calc R . P A -1
H45B H -0.2917 0.5824 -0.1811 0.120 Uiso 0.0625 1 calc R . P A -1
H45C H -0.2453 0.6173 -0.2122 0.120 Uiso 0.0625 1 calc R . P A -1
C47 C 0.3211(19) 0.5000 -0.3328(18) 0.080(2) Uani 0.0625 1 d S TU P A -1
C48 C 0.3340(16) 0.5000 -0.2774(19) 0.080(2) Uani 0.0625 1 d S TU P A -1
H48 H 0.3716 0.5000 -0.2666 0.096 Uiso 0.0625 1 calc RS T P A -1
C49 C 0.2938(11) 0.5000 -0.2375(17) 0.080(2) Uani 0.0625 1 d S TU P A -1
H49 H 0.3035 0.5000 -0.1996 0.096 Uiso 0.0625 1 calc RS T P A -1
C50 C 0.2388(12) 0.5000 -0.2535(11) 0.080(2) Uani 0.0625 1 d S TU P A -1
C51 C 0.2242(18) 0.5000 -0.3084(10) 0.080(2) Uani 0.0625 1 d S TU P A -1
H51 H 0.1866 0.5000 -0.3190 0.096 Uiso 0.0625 1 calc RS T P A -1
C52 C 0.266(2) 0.5000 -0.3478(15) 0.080(2) Uani 0.0625 1 d S TU P A -1
H52 H 0.2561 0.5000 -0.3857 0.096 Uiso 0.0625 1 calc RS T P A -1
C53 C 0.1949(9) 0.5000 -0.2082(9) 0.080(2) Uani 0.0625 1 d S TU P A -1
C54 C 0.2222(10) 0.5000 -0.1578(9) 0.080(2) Uani 0.0625 1 d S TU P A -1
H54 H 0.2613 0.5000 -0.1582 0.096 Uiso 0.0625 1 calc RS T P A -1
C55 C 0.1962(7) 0.5000 -0.1077(9) 0.080(2) Uani 0.0625 1 d S TU P A -1
C56 C 0.1396(7) 0.5000 -0.1082(9) 0.080(2) Uani 0.0625 1 d S TU P A -1
C57 C 0.1085(10) 0.5000 -0.1568(9) 0.080(2) Uani 0.0625 1 d S TU P A -1
H57 H 0.0695 0.5000 -0.1562 0.096 Uiso 0.0625 1 calc RS T P A -1
C58 C 0.1381(10) 0.5000 -0.2059(9) 0.080(2) Uani 0.0625 1 d S TU P A -1
C59 C 0.2284(12) 0.5000 -0.0540(11) 0.080(2) Uani 0.0625 1 d S TU P A -1
H59A H 0.2675 0.4940 -0.0618 0.120 Uiso 0.0625 1 calc R . P A -1
H59B H 0.2147 0.4705 -0.0302 0.120 Uiso 0.0625 1 calc R . P A -1
H59C H 0.2237 0.5355 -0.0355 0.120 Uiso 0.0625 1 calc R . P A -1
C60 C 0.1054(13) 0.5000 -0.2602(11) 0.080(2) Uani 0.0625 1 d S TU P A -1
H60A H 0.0666 0.5083 -0.2525 0.120 Uiso 0.0625 1 calc R . P A -1
H60B H 0.1082 0.4637 -0.2776 0.120 Uiso 0.0625 1 calc R . P A -1
H60C H 0.1204 0.5280 -0.2850 0.120 Uiso 0.0625 1 calc R . P A -1
C61 C 0.1071(7) 0.5000 0.0464(8) 0.080(2) Uani 0.0625 1 d S TU P A -1
C62 C 0.0493(6) 0.5000 0.0453(8) 0.080(2) Uani 0.0625 1 d S TU P A -1
C63 C 0.0185(8) 0.5000 0.0934(8) 0.080(2) Uani 0.0625 1 d S TU P A -1
H63 H 0.0367 0.5000 0.1280 0.096 Uiso 0.0625 1 calc RS T P A -1
C64 C -0.0384(8) 0.5000 0.0918(8) 0.080(2) Uani 0.0625 1 d S TU P A -1
H64 H -0.0587 0.5000 0.1252 0.096 Uiso 0.0625 1 calc RS T P A -1
C65 C -0.0665(6) 0.5000 0.0419(7) 0.080(2) Uani 0.0625 1 d S TU P A -1
C66 C -0.1238(8) 0.5000 0.0393(7) 0.080(2) Uani 0.0625 1 d S TU P A -1
C67 C -0.1502(8) 0.5000 -0.0118(7) 0.080(2) Uani 0.0625 1 d S TU P A -1
H67 H -0.1892 0.5000 -0.0137 0.096 Uiso 0.0625 1 calc RS T P A -1
C68 C -0.1193(8) 0.5000 -0.0597(7) 0.080(2) Uani 0.0625 1 d S TU P A -1
C69 C -0.0623(6) 0.5000 -0.0573(7) 0.080(2) Uani 0.0625 1 d S TU P A -1
C70 C -0.0325(10) 0.5000 -0.1059(7) 0.080(2) Uani 0.0625 1 d S TU P A -1
H70 H -0.0511 0.5000 -0.1403 0.096 Uiso 0.0625 1 calc RS T P A -1
C71 C 0.0244(11) 0.5000 -0.1042(7) 0.080(2) Uani 0.0625 1 d S TU P A -1
H71 H 0.0449 0.5000 -0.1374 0.096 Uiso 0.0625 1 calc RS T P A -1
C72 C 0.0515(6) 0.5000 -0.0539(7) 0.080(2) Uani 0.0625 1 d S TU P A -1
C73 C 0.1085(7) 0.5000 -0.0530(8) 0.080(2) Uani 0.0625 1 d S TU P A -1
C74 C 0.1365(7) 0.5000 -0.0033(8) 0.080(2) Uani 0.0625 1 d S TU P A -1
H74 H 0.1756 0.5000 -0.0029 0.096 Uiso 0.0625 1 calc RS T P A -1
C75 C 0.0219(6) 0.5000 -0.0052(7) 0.080(2) Uani 0.0625 1 d S TU P A -1
C76 C -0.0358(6) 0.5000 -0.0069(6) 0.080(2) Uani 0.0625 1 d S TU P A -1

loop_
_atom_site_aniso_label
_atom_site_aniso_U_11
_atom_site_aniso_U_22
_atom_site_aniso_U_33
_atom_site_aniso_U_23
_atom_site_aniso_U_13
_atom_site_aniso_U_12
Zr1 0.0123(6) 0.0226(6) 0.0226(6) 0.000 0.000 0.000
O1 0.0233(18) 0.050(2) 0.038(2) 0.000 -0.0137(16) 0.000
O2 0.064(3) 0.064(3) 0.064(3) 0.052(3) 0.052(3) 0.052(3)
C1 0.041(2) 0.158(5) 0.041(2) 0.000 -0.015(3) 0.000
C2 0.041(2) 0.158(5) 0.041(2) 0.000 -0.015(3) 0.000
C3 0.041(2) 0.158(5) 0.041(2) 0.000 -0.015(3) 0.000
C4 0.041(2) 0.158(5) 0.041(2) 0.000 -0.015(3) 0.000
C5 0.041(2) 0.158(5) 0.041(2) 0.000 -0.015(3) 0.000
C6 0.041(2) 0.158(5) 0.041(2) 0.000 -0.015(3) 0.000
C7 0.041(2) 0.158(5) 0.041(2) 0.000 -0.015(3) 0.000
C8 0.041(2) 0.158(5) 0.041(2) 0.000 -0.015(3) 0.000
C9 0.041(2) 0.158(5) 0.041(2) 0.000 -0.015(3) 0.000
C10 0.041(2) 0.158(5) 0.041(2) 0.000 -0.015(3) 0.000
C11 0.041(2) 0.158(5) 0.041(2) 0.000 -0.015(3) 0.000
C12 0.041(2) 0.158(5) 0.041(2) 0.000 -0.015(3) 0.000
C13 0.041(2) 0.158(5) 0.041(2) 0.000 -0.015(3) 0.000
C14 0.041(2) 0.158(5) 0.041(2) 0.000 -0.015(3) 0.000
C15 0.041(2) 0.158(5) 0.041(2) 0.000 -0.015(3) 0.000
C17 0.041(2) 0.158(5) 0.041(2) 0.000 -0.015(3) 0.000
C18 0.041(2) 0.158(5) 0.041(2) 0.000 -0.015(3) 0.000
C19 0.041(2) 0.158(5) 0.041(2) 0.000 -0.015(3) 0.000
C20 0.041(2) 0.158(5) 0.041(2) 0.000 -0.015(3) 0.000
C21 0.041(2) 0.158(5) 0.041(2) 0.000 -0.015(3) 0.000
C22 0.041(2) 0.158(5) 0.041(2) 0.000 -0.015(3) 0.000
C23 0.041(2) 0.158(5) 0.041(2) 0.000 -0.015(3) 0.000
C24 0.041(2) 0.158(5) 0.041(2) 0.000 -0.015(3) 0.000
C25 0.041(2) 0.158(5) 0.041(2) 0.000 -0.015(3) 0.000
C26 0.041(2) 0.158(5) 0.041(2) 0.000 -0.015(3) 0.000
C27 0.041(2) 0.158(5) 0.041(2) 0.000 -0.015(3) 0.000
C28 0.041(2) 0.158(5) 0.041(2) 0.000 -0.015(3) 0.000
C29 0.041(2) 0.158(5) 0.041(2) 0.000 -0.015(3) 0.000
C30 0.041(2) 0.158(5) 0.041(2) 0.000 -0.015(3) 0.000
C32 0.041(2) 0.158(5) 0.041(2) 0.000 -0.015(3) 0.000
C33 0.041(2) 0.158(5) 0.041(2) 0.000 -0.015(3) 0.000
C34 0.041(2) 0.158(5) 0.041(2) 0.000 -0.015(3) 0.000
C35 0.041(2) 0.158(5) 0.041(2) 0.000 -0.015(3) 0.000
C36 0.041(2) 0.158(5) 0.041(2) 0.000 -0.015(3) 0.000
C37 0.041(2) 0.158(5) 0.041(2) 0.000 -0.015(3) 0.000
C38 0.041(2) 0.158(5) 0.041(2) 0.000 -0.015(3) 0.000
C39 0.041(2) 0.158(5) 0.041(2) 0.000 -0.015(3) 0.000
C40 0.041(2) 0.158(5) 0.041(2) 0.000 -0.015(3) 0.000
C41 0.041(2) 0.158(5) 0.041(2) 0.000 -0.015(3) 0.000
C42 0.041(2) 0.158(5) 0.041(2) 0.000 -0.015(3) 0.000
C43 0.041(2) 0.158(5) 0.041(2) 0.000 -0.015(3) 0.000
C44 0.041(2) 0.158(5) 0.041(2) 0.000 -0.015(3) 0.000
C45 0.041(2) 0.158(5) 0.041(2) 0.000 -0.015(3) 0.000
C47 0.041(2) 0.158(5) 0.041(2) 0.000 -0.015(3) 0.000
C48 0.041(2) 0.158(5) 0.041(2) 0.000 -0.015(3) 0.000
C49 0.041(2) 0.158(5) 0.041(2) 0.000 -0.015(3) 0.000
C50 0.041(2) 0.158(5) 0.041(2) 0.000 -0.015(3) 0.000
C51 0.041(2) 0.158(5) 0.041(2) 0.000 -0.015(3) 0.000
C52 0.041(2) 0.158(5) 0.041(2) 0.000 -0.015(3) 0.000
C53 0.041(2) 0.158(5) 0.041(2) 0.000 -0.015(3) 0.000
C54 0.041(2) 0.158(5) 0.041(2) 0.000 -0.015(3) 0.000
C55 0.041(2) 0.158(5) 0.041(2) 0.000 -0.015(3) 0.000
C56 0.041(2) 0.158(5) 0.041(2) 0.000 -0.015(3) 0.000
C57 0.041(2) 0.158(5) 0.041(2) 0.000 -0.015(3) 0.000
C58 0.041(2) 0.158(5) 0.041(2) 0.000 -0.015(3) 0.000
C59 0.041(2) 0.158(5) 0.041(2) 0.000 -0.015(3) 0.000
C60 0.041(2) 0.158(5) 0.041(2) 0.000 -0.015(3) 0.000
C61 0.041(2) 0.158(5) 0.041(2) 0.000 -0.015(3) 0.000
C62 0.041(2) 0.158(5) 0.041(2) 0.000 -0.015(3) 0.000
C63 0.041(2) 0.158(5) 0.041(2) 0.000 -0.015(3) 0.000
C64 0.041(2) 0.158(5) 0.041(2) 0.000 -0.015(3) 0.000
C65 0.041(2) 0.158(5) 0.041(2) 0.000 -0.015(3) 0.000
C66 0.041(2) 0.158(5) 0.041(2) 0.000 -0.015(3) 0.000
C67 0.041(2) 0.158(5) 0.041(2) 0.000 -0.015(3) 0.000
C68 0.041(2) 0.158(5) 0.041(2) 0.000 -0.015(3) 0.000
C69 0.041(2) 0.158(5) 0.041(2) 0.000 -0.015(3) 0.000
C70 0.041(2) 0.158(5) 0.041(2) 0.000 -0.015(3) 0.000
C71 0.041(2) 0.158(5) 0.041(2) 0.000 -0.015(3) 0.000
C72 0.041(2) 0.158(5) 0.041(2) 0.000 -0.015(3) 0.000
C73 0.041(2) 0.158(5) 0.041(2) 0.000 -0.015(3) 0.000
C74 0.041(2) 0.158(5) 0.041(2) 0.000 -0.015(3) 0.000
C75 0.041(2) 0.158(5) 0.041(2) 0.000 -0.015(3) 0.000
C76 0.041(2) 0.158(5) 0.041(2) 0.000 -0.015(3) 0.000

loop_
_atom_type_symbol
_atom_type_description
_atom_type_scat_dispersion_real
_atom_type_scat_dispersion_imag
_atom_type_scat_source
C C 0.0181 0.0091 'International Tables Vol C Tables 4.2.6.8 and 6.1.1.4'
H H 0.0000 0.0000 'International Tables Vol C Tables 4.2.6.8 and 6.1.1.4'
O O 0.0492 0.0322 'International Tables Vol C Tables 4.2.6.8 and 6.1.1.4'
Zr Zr -0.1862 2.2449 'International Tables Vol C Tables 4.2.6.8 and 6.1.1.4'

loop_
_geom_angle_atom_site_label_1
_geom_angle_atom_site_label_2
_geom_angle_atom_site_label_3
_geom_angle
_geom_angle_site_symmetry_1
_geom_angle_site_symmetry_3
Zr1 Zr1 Zr1 90.0 33_666 9
Zr1 Zr1 Zr1 60.0 29_666 9
Zr1 Zr1 Zr1 60.0 29_666 33_666
Zr1 Zr1 Zr1 90.0 29_666 5
Zr1 Zr1 Zr1 60.0 33_666 5
Zr1 Zr1 Zr1 60.0 9 5
O1 Zr1 Zr1 163.52(10) 26_556 9
O1 Zr1 Zr1 109.73(7) 42_566 9
O1 Zr1 Zr1 109.73(7) 17_556 9
O1 Zr1 Zr1 109.73(7) 42_566 33_666
O1 Zr1 Zr1 163.52(10) 17_556 29_666
O1 Zr1 Zr1 109.73(7) 17_556 33_666
O1 Zr1 Zr1 73.52(10) 42_566 29_666
O1 Zr1 Zr1 73.52(10) . 9
O1 Zr1 Zr1 73.52(10) 26_556 33_666
O1 Zr1 Zr1 109.73(7) 26_556 5
O1 Zr1 Zr1 73.52(10) 17_556 5
O1 Zr1 Zr1 163.52(10) 42_566 5
O1 Zr1 Zr1 109.73(7) . 5
O1 Zr1 Zr1 109.73(7) 26_556 29_666
O1 Zr1 Zr1 163.52(10) . 33_666
O1 Zr1 Zr1 109.73(7) . 29_666
O1 Zr1 O1 123.0(2) 26_556 .
O1 Zr1 O1 76.82(9) 42_566 .
O1 Zr1 O1 76.82(9) 17_556 .
O1 Zr1 O1 123.0(2) 17_556 42_566
O1 Zr1 O1 76.82(9) 17_556 26_556
O1 Zr1 O1 76.82(9) 42_566 26_556
O2 Zr1 Zr1 34.99(13) 26_556 33_666
O2 Zr1 Zr1 89.5(2) 27_565 33_666
O2 Zr1 Zr1 34.99(13) . 5
O2 Zr1 Zr1 89.5(2) 4_566 5
O2 Zr1 Zr1 34.99(13) 26_556 5
O2 Zr1 Zr1 89.5(2) 27_565 5
O2 Zr1 Zr1 34.99(13) . 9
O2 Zr1 Zr1 89.5(2) 4_566 9
O2 Zr1 Zr1 34.99(13) 27_565 9
O2 Zr1 Zr1 89.5(2) 26_556 9
O2 Zr1 Zr1 34.99(13) 4_566 29_666
O2 Zr1 Zr1 34.99(13) 27_565 29_666
O2 Zr1 Zr1 89.5(2) . 29_666
O2 Zr1 Zr1 34.99(13) 4_566 33_666
O2 Zr1 Zr1 89.5(2) 26_556 29_666
O2 Zr1 Zr1 89.5(2) . 33_666
O2 Zr1 O1 141.56(4) . 42_566
O2 Zr1 O1 77.0(2) 4_566 42_566
O2 Zr1 O1 77.0(2) 27_565 42_566
O2 Zr1 O1 141.56(4) 26_556 42_566
O2 Zr1 O1 141.56(4) 4_566 17_556
O2 Zr1 O1 77.0(2) . 17_556
O2 Zr1 O1 141.56(4) 27_565 17_556
O2 Zr1 O1 77.0(2) 26_556 17_556
O2 Zr1 O1 77.0(2) . .
O2 Zr1 O1 141.55(4) 4_566 .
O2 Zr1 O1 141.55(4) 26_556 .
O2 Zr1 O1 77.0(2) 27_565 .
O2 Zr1 O1 141.56(4) . 26_556
O2 Zr1 O1 77.0(2) 4_566 26_556
O2 Zr1 O1 141.56(4) 27_565 26_556
O2 Zr1 O1 77.0(2) 26_556 26_556
O2 Zr1 O2 70.0(3) 4_566 27_565
O2 Zr1 O2 70.0(3) . 27_565
O2 Zr1 O2 108.4(5) . 4_566
O2 Zr1 O2 108.4(5) 27_565 26_556
O2 Zr1 O2 70.0(3) 4_566 26_556
O2 Zr1 O2 70.0(3) . 26_556
C1 O1 Zr1 134.1(4) . .
Zr1 O2 Zr1 110.0(3) 5 .
Zr1 O2 Zr1 110.0(3) 9 .
Zr1 O2 Zr1 110.0(3) 9 5
O1 C1 O1 124.8(8) 22_565 .
O1 C1 C2 121.7(10) . .
O1 C1 C2 113.5(10) 22_565 .
C3 C2 C1 120.2(15) . .
C3 C2 C7 119(2) . .
C7 C2 C1 120.5(15) . .
C2 C3 H3 119.8 . .
C2 C3 C4 120(2) . .
C4 C3 H3 119.8 . .
C3 C4 H4 119.9 . .
C3 C4 C5 120(2) . .
C5 C4 H4 119.9 . .
C4 C5 C8 119.0(14) . .
C6 C5 C4 119.7(19) . .
C6 C5 C8 121.3(14) . .
C5 C6 H6 120.0 . .
C5 C6 C7 120(2) . .
C7 C6 H6 120.0 . .
C2 C7 C6 120(2) . .
C2 C7 H7 119.9 . .
C6 C7 H7 119.9 . .
C9 C8 C5 121.6(7) . .
C9 C8 C13 119.0(8) . .
C13 C8 C5 119.4(6) . .
C8 C9 C10 120.3(8) . .
C8 C9 C14 119.6(11) . .
C10 C9 C14 119.6(11) . .
C9 C10 H10 119.8 . .
C11 C10 C9 120.4(8) . .
C11 C10 H10 119.8 . .
C10 C11 C12 119.3(7) . .
C10 C11 C61 122.6(6) . .
C12 C11 C61 117.9(7) . .
C11 C12 C15 119.2(10) . .
C13 C12 C11 120.0(7) . .
C13 C12 C15 120.7(10) . .
C8 C13 H13 119.8 . .
C12 C13 C8 120.4(8) . .
C12 C13 H13 119.8 . .
C9 C14 H14A 109.5 . .
C9 C14 H14B 109.5 . .
C9 C14 H14C 109.5 . .
H14A C14 H14B 109.5 . .
H14A C14 H14C 109.5 . .
H14B C14 H14C 109.5 . .
C12 C15 H15A 109.5 . .
C12 C15 H15B 109.5 . .
C12 C15 H15C 109.5 . .
H15A C15 H15B 109.5 . .
H15A C15 H15C 109.5 . .
H15B C15 H15C 109.5 . .
C18 C17 C1 113(4) . 2_565
C18 C17 C22 121(5) . .
C22 C17 C1 116(4) . 2_565
C17 C18 H18 120.5 . .
C17 C18 C19 119(5) . .
C19 C18 H18 120.5 . .
C18 C19 H19 119.5 . .
C18 C19 C20 121(5) . .
C20 C19 H19 119.5 . .
C19 C20 C23 125(3) . .
C21 C20 C19 119(5) . .
C21 C20 C23 116(3) . .
C20 C21 H21 119.4 . .
C20 C21 C22 121(5) . .
C22 C21 H21 119.4 . .
C17 C22 H22 120.6 . .
C21 C22 C17 119(5) . .
C21 C22 H22 120.6 . .
C24 C23 C20 123(2) . .
C28 C23 C20 119.0(14) . .
C28 C23 C24 118.4(15) . .
C23 C24 H24 119.7 . .
C25 C24 C23 120.6(17) . .
C25 C24 H24 119.7 . .
C24 C25 C26 119.5(14) . .
C24 C25 C29 120.9(13) . .
C26 C25 C29 119.6(12) . .
C25 C26 C66 117.6(10) . .
C27 C26 C25 120.2(14) . .
C27 C26 C66 121.2(11) . .
C26 C27 H27 120.2 . .
C26 C27 C28 119.6(16) . .
C28 C27 H27 120.2 . .
C23 C28 C30 119.0(12) . .
C27 C28 C23 121.7(15) . .
C27 C28 C30 119.3(13) . .
C25 C29 H29A 109.5 . .
C25 C29 H29B 109.5 . .
C25 C29 H29C 109.5 . .
H29A C29 H29B 109.5 . .
H29A C29 H29C 109.5 . .
H29B C29 H29C 109.5 . .
C28 C30 H30A 109.5 . .
C28 C30 H30B 109.5 . .
C28 C30 H30C 109.5 . .
H30A C30 H30B 109.5 . .
H30A C30 H30C 109.5 . .
H30B C30 H30C 109.5 . .
C1 C32 C33 116(4) 25_565 .
C1 C32 C37 128(5) 25_565 .
C33 C32 C37 117(2) . .
C32 C33 H33 118.1 . .
C34 C33 C32 124(3) . .
C34 C33 H33 118.1 . .
C33 C34 H34 122.1 . .
C33 C34 C35 116(3) . .
C35 C34 H34 122.1 . .
C34 C35 C38 117.0(15) . .
C36 C35 C34 124(2) . .
C36 C35 C38 118.9(15) . .
C35 C36 H36 122.1 . .
C37 C36 C35 116(3) . .
C37 C36 H36 122.1 . .
C32 C37 H37 118.2 . .
C36 C37 C32 124(3) . .
C36 C37 H37 118.2 . .
C39 C38 C35 118.6(12) . .
C43 C38 C35 116.6(10) . .
C43 C38 C39 124.4(17) . .
C38 C39 H39 121.6 . .
C38 C39 C40 116.7(18) . .
C40 C39 H39 121.6 . .
C39 C40 C44 117.9(13) . .
C41 C40 C39 121.1(16) . .
C41 C40 C44 120.9(12) . .
C40 C41 C42 118.5(15) . .
C40 C41 C68 124.4(9) . .
C42 C41 C68 116.7(10) . .
C41 C42 H42 119.1 . .
C43 C42 C41 121.8(18) . .
C43 C42 H42 119.1 . .
C38 C43 C42 116.2(17) . .
C38 C43 C45 120.9(14) . .
C42 C43 C45 121.1(14) . .
C40 C44 H44A 109.5 . .
C40 C44 H44B 109.5 . .
C40 C44 H44C 109.5 . .
H44A C44 H44B 109.5 . .
H44A C44 H44C 109.5 . .
H44B C44 H44C 109.5 . .
C43 C45 H45A 109.5 . .
C43 C45 H45B 109.5 . .
C43 C45 H45C 109.5 . .
H45A C45 H45B 109.5 . .
H45A C45 H45C 109.5 . .
H45B C45 H45C 109.5 . .
C48 C47 C1 114(3) . 26
C48 C47 C52 118(3) . .
C52 C47 C1 127(3) . 26
C47 C48 H48 119.2 . .
C49 C48 C47 122(3) . .
C49 C48 H48 119.2 . .
C48 C49 H49 120.5 . .
C48 C49 C50 119(3) . .
C50 C49 H49 120.5 . .
C49 C50 C53 117.8(16) . .
C51 C50 C49 121(3) . .
C51 C50 C53 121.0(17) . .
C50 C51 H51 120.7 . .
C50 C51 C52 119(3) . .
C52 C51 H51 120.7 . .
C47 C52 H52 119.4 . .
C51 C52 C47 121(3) . .
C51 C52 H52 119.4 . .
C54 C53 C50 107.5(15) . .
C58 C53 C50 136.3(16) . .
C58 C53 C54 116.2(17) . .
C53 C54 H54 117.9 . .
C55 C54 C53 124.1(18) . .
C55 C54 H54 117.9 . .
C54 C55 C56 116.8(15) . .
C54 C55 C59 121.6(13) . .
C56 C55 C59 121.5(12) . .
C55 C56 C57 123.2(15) . .
C55 C56 C73 118.8(11) . .
C57 C56 C73 118.0(12) . .
C56 C57 H57 121.8 . .
C58 C57 C56 116.3(17) . .
C58 C57 H57 121.8 . .
C53 C58 C57 123.3(15) . .
C53 C58 C60 118.9(13) . .
C57 C58 C60 117.8(12) . .
C55 C59 H59A 109.5 . .
C55 C59 H59B 109.5 . .
C55 C59 H59C 109.5 . .
H59A C59 H59B 109.5 . .
H59A C59 H59C 109.5 . .
H59B C59 H59C 109.5 . .
C58 C60 H60A 109.5 . .
C58 C60 H60B 109.5 . .
C58 C60 H60C 109.5 . .
H60A C60 H60B 109.5 . .
H60A C60 H60C 109.5 . .
H60B C60 H60C 109.5 . .
C62 C61 C11 121.2(11) . .
C62 C61 C74 119.5(9) . .
C74 C61 C11 119.2(11) . .
C63 C62 C61 121.6(12) . .
C63 C62 C75 118.7(10) . .
C75 C62 C61 119.6(11) . .
C62 C63 H63 119.5 . .
C64 C63 C62 121.0(11) . .
C64 C63 H63 119.5 . .
C63 C64 H64 119.5 . .
C63 C64 C65 121.0(10) . .
C65 C64 H64 119.5 . .
C64 C65 C66 121.9(12) . .
C64 C65 C76 118.5(9) . .
C66 C65 C76 119.5(10) . .
C65 C66 C26 122.3(9) . .
C65 C66 C67 119.9(9) . .
C67 C66 C26 117.8(10) . .
C66 C67 H67 120.0 . .
C68 C67 C66 119.9(10) . .
C68 C67 H67 120.0 . .
C67 C68 C41 120.5(11) . .
C67 C68 C69 120.4(9) . .
C69 C68 C41 119.1(10) . .
C68 C69 C70 119.1(14) . .
C68 C69 C76 120.2(9) . .
C76 C69 C70 120.7(12) . .
C69 C70 H70 120.1 . .
C71 C70 C69 119.8(11) . .
C71 C70 H70 120.1 . .
C70 C71 H71 119.9 . .
C70 C71 C72 120.1(11) . .
C72 C71 H71 119.9 . .
C73 C72 C71 119.3(14) . .
C73 C72 C75 120.4(9) . .
C75 C72 C71 120.3(12) . .
C72 C73 C56 118.5(9) . .
C72 C73 C74 120.3(9) . .
C74 C73 C56 121.3(10) . .
C61 C74 H74 120.0 . .
C73 C74 C61 120.0(10) . .
C73 C74 H74 120.0 . .
C62 C75 C76 120.3(10) . .
C72 C75 C62 120.1(9) . .
C72 C75 C76 119.6(9) . .
C69 C76 C65 120.1(9) . .
C69 C76 C75 119.4(9) . .
C75 C76 C65 120.5(10) . .

loop_
_geom_bond_atom_site_label_1
_geom_bond_atom_site_label_2
_geom_bond_distance
_geom_bond_site_symmetry_2
Zr1 Zr1 3.4970(9) 33_666
Zr1 Zr1 3.4970(9) 29_666
Zr1 Zr1 3.4970(9) 5
Zr1 Zr1 3.4970(9) 9
Zr1 O1 2.209(4) .
Zr1 O1 2.209(4) 26_556
Zr1 O1 2.209(4) 17_556
Zr1 O1 2.209(4) 42_566
Zr1 O2 2.134(3) 4_566
Zr1 O2 2.134(3) .
Zr1 O2 2.134(3) 26_556
Zr1 O2 2.134(3) 27_565
O1 C1 1.266(6) .
O2 Zr1 2.134(3) 5
O2 Zr1 2.134(3) 9
C1 O1 1.266(6) 22_565
C1 C2 1.530(15) .
C2 C3 1.383(14) .
C2 C7 1.389(14) .
C3 H3 0.9500 .
C3 C4 1.387(14) .
C4 H4 0.9500 .
C4 C5 1.389(14) .
C5 C6 1.377(14) .
C5 C8 1.540(15) .
C6 H6 0.9500 .
C6 C7 1.397(14) .
C7 H7 0.9500 .
C8 C9 1.389(12) .
C8 C13 1.392(12) .
C9 C10 1.391(12) .
C9 C14 1.526(16) .
C10 H10 0.9500 .
C10 C11 1.376(11) .
C11 C12 1.399(11) .
C11 C61 1.530(14) .
C12 C13 1.382(12) .
C12 C15 1.522(16) .
C13 H13 0.9500 .
C14 H14A 0.9800 .
C14 H14B 0.9800 .
C14 H14C 0.9800 .
C15 H15A 0.9800 .
C15 H15B 0.9800 .
C15 H15C 0.9800 .
C17 C1 1.64(3) 2_565
C17 C18 1.384(14) .
C17 C22 1.389(14) .
C18 H18 0.9500 .
C18 C19 1.384(14) .
C19 H19 0.9500 .
C19 C20 1.393(14) .
C20 C21 1.382(14) .
C20 C23 1.537(17) .
C21 H21 0.9500 .
C21 C22 1.385(14) .
C22 H22 0.9500 .
C23 C24 1.395(14) .
C23 C28 1.382(13) .
C24 H24 0.9500 .
C24 C25 1.383(14) .
C25 C26 1.401(12) .
C25 C29 1.519(16) .
C26 C27 1.369(13) .
C26 C66 1.530(15) .
C27 H27 0.9500 .
C27 C28 1.378(13) .
C28 C30 1.536(16) .
C29 H29A 0.9800 .
C29 H29B 0.9800 .
C29 H29C 0.9800 .
C30 H30A 0.9800 .
C30 H30B 0.9800 .
C30 H30C 0.9800 .
C32 C1 1.25(3) 25_565
C32 C33 1.382(14) .
C32 C37 1.391(14) .
C33 H33 0.9500 .
C33 C34 1.365(14) .
C34 H34 0.9500 .
C34 C35 1.403(14) .
C35 C36 1.390(14) .
C35 C38 1.516(17) .
C36 H36 0.9500 .
C36 C37 1.373(14) .
C37 H37 0.9500 .
C38 C39 1.384(14) .
C38 C43 1.370(14) .
C39 H39 0.9500 .
C39 C40 1.393(14) .
C40 C41 1.359(12) .
C40 C44 1.538(17) .
C41 C42 1.410(13) .
C41 C68 1.520(15) .
C42 H42 0.9500 .
C42 C43 1.373(14) .
C43 C45 1.527(17) .
C44 H44A 0.9800 .
C44 H44B 0.9800 .
C44 H44C 0.9800 .
C45 H45A 0.9800 .
C45 H45B 0.9800 .
C45 H45C 0.9800 .
C47 C1 1.51(3) 26
C47 C48 1.382(14) .
C47 C52 1.395(14) .
C48 H48 0.9500 .
C48 C49 1.376(14) .
C49 H49 0.9500 .
C49 C50 1.394(14) .
C50 C51 1.379(14) .
C50 C53 1.535(17) .
C51 H51 0.9500 .
C51 C52 1.392(14) .
C52 H52 0.9500 .
C53 C54 1.391(14) .
C53 C58 1.380(13) .
C54 H54 0.9500 .
C54 C55 1.374(14) .
C55 C56 1.375(12) .
C55 C59 1.521(16) .
C56 C57 1.401(13) .
C56 C73 1.540(15) .
C57 H57 0.9500 .
C57 C58 1.395(13) .
C58 C60 1.541(16) .
C59 H59A 0.9800 .
C59 H59B 0.9800 .
C59 H59C 0.9800 .
C60 H60A 0.9800 .
C60 H60B 0.9800 .
C60 H60C 0.9800 .
C61 C62 1.403(13) .
C61 C74 1.403(13) .
C62 C63 1.390(13) .
C62 C75 1.397(13) .
C63 H63 0.9500 .
C63 C64 1.384(13) .
C64 H64 0.9500 .
C64 C65 1.390(14) .
C65 C66 1.395(13) .
C65 C76 1.401(13) .
C66 C67 1.399(12) .
C67 H67 0.9500 .
C67 C68 1.384(12) .
C68 C69 1.387(13) .
C69 C70 1.387(13) .
C69 C76 1.386(12) .
C70 H70 0.9500 .
C70 C71 1.383(14) .
C71 H71 0.9500 .
C71 C72 1.388(13) .
C72 C73 1.385(12) .
C72 C75 1.388(12) .
C73 C74 1.386(12) .
C74 H74 0.9500 .
C75 C76 1.401(12) .

loop_
_geom_torsion_atom_site_label_1
_geom_torsion_atom_site_label_2
_geom_torsion_atom_site_label_3
_geom_torsion_atom_site_label_4
_geom_torsion
_geom_torsion_site_symmetry_1
_geom_torsion_site_symmetry_4
Zr1 O1 C1 O1 0.000(1) . 22_565
Zr1 O1 C1 C2 180.000(1) . .
O1 C1 C2 C3 0.000(2) . .
O1 C1 C2 C3 180.000(1) 22_565 .
O1 C1 C2 C7 180.000(2) . .
O1 C1 C2 C7 0.000(2) 22_565 .
C1 C2 C3 C4 180.000(2) . .
C1 C2 C7 C6 180.000(2) . .
C1 C17 C18 C19 -145(2) 2_565 .
C1 C17 C22 C21 148(4) 2_565 .
C1 C32 C33 C34 180.000(3) 25_565 .
C1 C32 C37 C36 180.000(3) 25_565 .
C1 C47 C48 C49 180.000(4) 26 .
C1 C47 C52 C51 180.000(4) 26 .
C2 C3 C4 C5 0.000(1) . .
C3 C2 C7 C6 0.000(1) . .
C3 C4 C5 C6 0.000(2) . .
C3 C4 C5 C8 180.000(1) . .
C4 C5 C6 C7 0.000(1) . .
C4 C5 C8 C9 -72(3) . .
C4 C5 C8 C13 106.0(16) . .
C5 C6 C7 C2 0.000(2) . .
C5 C8 C9 C10 -175(4) . .
C5 C8 C9 C14 -3(6) . .
C5 C8 C13 C12 178(2) . .
C6 C5 C8 C9 108(3) . .
C6 C5 C8 C13 -74.0(16) . .
C7 C2 C3 C4 0.000(1) . .
C8 C5 C6 C7 180.000(2) . .
C8 C9 C10 C11 -3(7) . .
C9 C8 C13 C12 -4(3) . .
C9 C10 C11 C12 -4(7) . .
C9 C10 C11 C61 171(4) . .
C10 C11 C12 C13 7(5) . .
C10 C11 C12 C15 -171(3) . .
C10 C11 C61 C62 77(3) . .
C10 C11 C61 C74 -103(3) . .
C11 C12 C13 C8 -4(2) . .
C11 C61 C62 C63 0.000(1) . .
C11 C61 C62 C75 180.000(0) . .
C11 C61 C74 C73 180.000(1) . .
C12 C11 C61 C62 -107(2) . .
C12 C11 C61 C74 73(2) . .
C13 C8 C9 C10 7(6) . .
C13 C8 C9 C14 179(3) . .
C14 C9 C10 C11 -175(4) . .
C15 C12 C13 C8 175(2) . .
C17 C18 C19 C20 -4.8(18) . .
C18 C17 C22 C21 4(4) . .
C18 C19 C20 C21 6(4) . .
C18 C19 C20 C23 177.5(19) . .
C19 C20 C21 C22 -2(6) . .
C19 C20 C23 C24 -175(2) . .
C19 C20 C23 C28 4(4) . .
C20 C21 C22 C17 -3(6) . .
C20 C23 C24 C25 179(2) . .
C20 C23 C28 C27 -179(2) . .
C20 C23 C28 C30 2(3) . .
C21 C20 C23 C24 -3(4) . .
C21 C20 C23 C28 176(3) . .
C22 C17 C18 C19 0(2) . .
C23 C20 C21 C22 -174(3) . .
C23 C24 C25 C26 -1.3(19) . .
C23 C24 C25 C29 179(2) . .
C24 C23 C28 C27 -0.2(10) . .
C24 C23 C28 C30 -179.8(17) . .
C24 C25 C26 C27 3(3) . .
C24 C25 C26 C66 171.3(12) . .
C25 C26 C27 C28 -3(3) . .
C25 C26 C66 C65 -166.2(19) . .
C25 C26 C66 C67 13.8(19) . .
C26 C27 C28 C23 1.6(19) . .
C26 C27 C28 C30 -179(3) . .
C26 C66 C67 C68 180.000(0) . .
C27 C26 C66 C65 2(3) . .
C27 C26 C66 C67 -178(3) . .
C28 C23 C24 C25 0.0(12) . .
C29 C25 C26 C27 -178(2) . .
C29 C25 C26 C66 -9(2) . .
C32 C33 C34 C35 0.000(1) . .
C33 C32 C37 C36 0.000(2) . .
C33 C34 C35 C36 0.000(3) . .
C33 C34 C35 C38 180.000(3) . .
C34 C35 C36 C37 0.000(2) . .
C34 C35 C38 C39 -70.3(15) . .
C34 C35 C38 C43 103(3) . .
C35 C36 C37 C32 0.000(2) . .
C35 C38 C39 C40 179(3) . .
C35 C38 C43 C42 179(4) . .
C35 C38 C43 C45 14(5) . .
C36 C35 C38 C39 109.7(15) . .
C36 C35 C38 C43 -77(3) . .
C37 C32 C33 C34 0.000(2) . .
C38 C35 C36 C37 180.000(2) . .
C38 C39 C40 C41 4(2) . .
C38 C39 C40 C44 -179(2) . .
C39 C38 C43 C42 -7(5) . .
C39 C38 C43 C45 -172(3) . .
C39 C40 C41 C42 -12(5) . .
C39 C40 C41 C68 160(2) . .
C40 C41 C42 C43 10(6) . .
C40 C41 C68 C67 -103(3) . .
C40 C41 C68 C69 77(3) . .
C41 C42 C43 C38 -1(6) . .
C41 C42 C43 C45 164(4) . .
C41 C68 C69 C70 0.000(1) . .
C41 C68 C69 C76 180.000(1) . .
C42 C41 C68 C67 69(3) . .
C42 C41 C68 C69 -111(3) . .
C43 C38 C39 C40 6(2) . .
C44 C40 C41 C42 172(3) . .
C44 C40 C41 C68 -16(4) . .
C47 C48 C49 C50 0.000(4) . .
C48 C47 C52 C51 0.000(4) . .
C48 C49 C50 C51 0.000(3) . .
C48 C49 C50 C53 180.000(2) . .
C49 C50 C51 C52 0.000(6) . .
C49 C50 C53 C54 0.000(2) . .
C49 C50 C53 C58 180.000(2) . .
C50 C51 C52 C47 0.000(3) . .
C50 C53 C54 C55 180.000(1) . .
C50 C53 C58 C57 180.000(1) . .
C50 C53 C58 C60 0.000(2) . .
C51 C50 C53 C54 180.000(2) . .
C51 C50 C53 C58 0.000(3) . .
C52 C47 C48 C49 0.000(4) . .
C53 C50 C51 C52 180.000(4) . .
C53 C54 C55 C56 0.000(1) . .
C53 C54 C55 C59 180.000(1) . .
C54 C53 C58 C57 0.000(1) . .
C54 C53 C58 C60 180.000(1) . .
C54 C55 C56 C57 0.000(1) . .
C54 C55 C56 C73 180.000(1) . .
C55 C56 C57 C58 0.000(1) . .
C55 C56 C73 C72 180.000(1) . .
C55 C56 C73 C74 0.000(1) . .
C56 C57 C58 C53 0.000(1) . .
C56 C57 C58 C60 180.000(1) . .
C56 C73 C74 C61 180.000(1) . .
C57 C56 C73 C72 0.000(1) . .
C57 C56 C73 C74 180.000(1) . .
C58 C53 C54 C55 0.000(1) . .
C59 C55 C56 C57 180.000(1) . .
C59 C55 C56 C73 0.000(1) . .
C61 C11 C12 C13 -168(2) . .
C61 C11 C12 C15 13(3) . .
C61 C62 C63 C64 180.000(1) . .
C61 C62 C75 C72 0.000(0) . .
C61 C62 C75 C76 180.000(0) . .
C62 C61 C74 C73 0.000(0) . .
C62 C63 C64 C65 0.000(1) . .
C62 C75 C76 C65 0.000(0) . .
C62 C75 C76 C69 180.000(1) . .
C63 C62 C75 C72 180.000(1) . .
C63 C62 C75 C76 0.000(0) . .
C63 C64 C65 C66 180.000(1) . .
C63 C64 C65 C76 0.000(1) . .
C64 C65 C66 C26 0.000(0) . .
C64 C65 C66 C67 180.000(0) . .
C64 C65 C76 C69 180.000(0) . .
C64 C65 C76 C75 0.000(0) . .
C65 C66 C67 C68 0.000(0) . .
C66 C26 C27 C28 -171.1(12) . .
C66 C65 C76 C69 0.000(0) . .
C66 C65 C76 C75 180.000(0) . .
C66 C67 C68 C41 180.000(1) . .
C66 C67 C68 C69 0.000(0) . .
C67 C68 C69 C70 180.000(0) . .
C67 C68 C69 C76 0.000(0) . .
C68 C41 C42 C43 -163(4) . .
C68 C69 C70 C71 180.000(1) . .
C68 C69 C76 C65 0.000(0) . .
C68 C69 C76 C75 180.000(0) . .
C69 C70 C71 C72 0.000(1) . .
C70 C69 C76 C65 180.000(1) . .
C70 C69 C76 C75 0.000(1) . .
C70 C71 C72 C73 180.000(1) . .
C70 C71 C72 C75 0.000(1) . .
C71 C72 C73 C56 0.000(1) . .
C71 C72 C73 C74 180.000(1) . .
C71 C72 C75 C62 180.000(1) . .
C71 C72 C75 C76 0.000(1) . .
C72 C73 C74 C61 0.000(0) . .
C72 C75 C76 C65 180.000(0) . .
C72 C75 C76 C69 0.000(1) . .
C73 C56 C57 C58 180.000(1) . .
C73 C72 C75 C62 0.000(0) . .
C73 C72 C75 C76 180.000(0) . .
C74 C61 C62 C63 180.000(0) . .
C74 C61 C62 C75 0.000(0) . .
C75 C62 C63 C64 0.000(0) . .
C75 C72 C73 C56 180.000(1) . .
C75 C72 C73 C74 0.000(0) . .
C76 C65 C66 C26 180.000(1) . .
C76 C65 C66 C67 0.000(0) . .
C76 C69 C70 C71 0.000(1) . .

loop_
_smtbx_masks_void_nr
_smtbx_masks_void_average_x
_smtbx_masks_void_average_y
_smtbx_masks_void_average_z
_smtbx_masks_void_volume
_smtbx_masks_void_count_electrons
1 -0.820 -0.187 -0.406 8027.3 1552.9
